data_4302928
loop_
_publ_author_name
'Scott D. Bunge'
'Jeffrey A. Bertke'
'Travis L. Cleland'

_publ_contact_author_address
;Kent State University
Chemistry Department
PO Box 5190
Kent, OH 44242, USA
;
_publ_contact_author_email sbunge@kent.edu
_publ_contact_author_fax '330 672 3816'
_publ_contact_author_name 'Scott D. Bunge'
_publ_contact_author_phone '330 672 9445'
_publ_section_title
;
Synthesis, Structure, and Reactivity of Low-Coordinate
1,1,3,3-Tetraethylguanidinate Complexes
;
_journal_name_full 'Inorganic Chemistry'
_journal_page_first 8037
_journal_page_last 8043
_journal_paper_doi 10.1021/ic9007153
_journal_volume 48
_journal_year 2009
_chemical_formula_sum 'C54 H120 Li6 N18'
_chemical_formula_weight 1063.32
_chemical_name_common '[Li(m3-TEG)]6 (1)'
_chemical_name_systematic
;

 ?

;
_space_group_IT_number 201
_symmetry_cell_setting cubic
_symmetry_space_group_name_Hall '-P 2ab 2bc 3'
_symmetry_space_group_name_H-M 'P n -3 :2'
_atom_sites_solution_hydrogens geom
_atom_sites_solution_primary direct
_atom_sites_solution_secondary difmap
_audit_creation_method SHELXL-97
_cell_angle_alpha 90.00
_cell_angle_beta 90.00
_cell_angle_gamma 90.00
_cell_formula_units_Z 4
_cell_length_a 19.0172(6)
_cell_length_b 19.0172(6)
_cell_length_c 19.0172(6)
_cell_measurement_reflns_used 5560
_cell_measurement_temperature 100(2)
_cell_measurement_theta_max 28.45
_cell_measurement_theta_min 2.39
_cell_volume 6877.6(4)
_computing_cell_refinement 'Bruker SMART'
_computing_data_collection 'Bruker SMART'
_computing_data_reduction 'Bruker SAINT'
_computing_molecular_graphics 'Bruker SHELXTL'
_computing_publication_material 'Bruker SHELXTL'
_computing_structure_refinement 'SHELXL-97 (Sheldrick, 1997)'
_computing_structure_solution 'SHELXS-97 (Sheldrick, 1990)'
_diffrn_ambient_temperature 100(2)
_diffrn_measured_fraction_theta_full 1.000
_diffrn_measured_fraction_theta_max 1.000
_diffrn_measurement_device_type 'CCD area detector'
_diffrn_measurement_method 'phi and omega scans'
_diffrn_radiation_monochromator graphite
_diffrn_radiation_source 'fine-focus sealed tube'
_diffrn_radiation_type MoK\a
_diffrn_radiation_wavelength 0.71073
_diffrn_reflns_av_R_equivalents 0.0414
_diffrn_reflns_av_sigmaI/netI 0.0147
_diffrn_reflns_limit_h_max 23
_diffrn_reflns_limit_h_min -25
_diffrn_reflns_limit_k_max 25
_diffrn_reflns_limit_k_min -24
_diffrn_reflns_limit_l_max 25
_diffrn_reflns_limit_l_min -18
_diffrn_reflns_number 50095
_diffrn_reflns_theta_full 28.50
_diffrn_reflns_theta_max 28.50
_diffrn_reflns_theta_min 1.85
_exptl_absorpt_coefficient_mu 0.062
_exptl_absorpt_correction_T_max 0.9951
_exptl_absorpt_correction_T_min 0.9908
_exptl_absorpt_correction_type multi-scan
_exptl_absorpt_process_details SADABS
_exptl_crystal_colour colorless
_exptl_crystal_density_diffrn 1.027
_exptl_crystal_density_meas ?
_exptl_crystal_density_method .
_exptl_crystal_description block
_exptl_crystal_F_000 2352
_exptl_crystal_size_max 0.15
_exptl_crystal_size_mid 0.10
_exptl_crystal_size_min 0.08
_refine_diff_density_max 0.191
_refine_diff_density_min -0.127
_refine_diff_density_rms 0.032
_refine_ls_extinction_method none
_refine_ls_goodness_of_fit_ref 1.022
_refine_ls_hydrogen_treatment constr
_refine_ls_matrix_type full
_refine_ls_number_parameters 122
_refine_ls_number_reflns 2925
_refine_ls_number_restraints 0
_refine_ls_restrained_S_all 1.022
_refine_ls_R_factor_all 0.0603
_refine_ls_R_factor_gt 0.0431
_refine_ls_shift/su_max 0.004
_refine_ls_shift/su_mean 0.001
_refine_ls_structure_factor_coef Fsqd
_refine_ls_weighting_details 'calc w=1/[\s^2^(Fo^2^)+(0.0575P)^2^+1.8050P] where P=(Fo^2^+2Fc^2^)/3'
_refine_ls_weighting_scheme calc
_refine_ls_wR_factor_gt 0.1103
_refine_ls_wR_factor_ref 0.1268
_reflns_number_gt 2224
_reflns_number_total 2925
_reflns_threshold_expression >2sigma(I)
_cod_data_source_file ic9007153_si_002_1.cif
_cod_data_source_block sdb015_0m
_cod_depositor_comments
;
The following automatic conversions were performed:
'_symmetry_cell_setting' value 'Cubic' changed to 'cubic' according to
'/home/saulius/struct/CIF-dictionaries/cif_core.dic' dictionary named
'cif_core.dic' version 2.4.1 from
2010-06-29.

'_exptl_absorpt_correction_type' value 'MULTI-SCAN' changed
to 'multi-scan' according to
'/home/saulius/struct/CIF-dictionaries/cif_core.dic' dictionary named
'cif_core.dic' version 2.4.1 from 2010-06-29.

Automatic conversion script
Id: cif_fix_enum 1527 2010-12-29 10:47:43Z saulius 
;
_cod_original_sg_symbol_H-M 'P n -3'
_cod_database_code 4302928

loop_
_symmetry_equiv_pos_as_xyz
'x, y, z'
'-x+1/2, -y+1/2, z'
'-x+1/2, y, -z+1/2'
'x, -y+1/2, -z+1/2'
'z, x, y'
'z, -x+1/2, -y+1/2'
'-z+1/2, -x+1/2, y'
'-z+1/2, x, -y+1/2'
'y, z, x'
'-y+1/2, z, -x+1/2'
'y, -z+1/2, -x+1/2'
'-y+1/2, -z+1/2, x'
'-x, -y, -z'
'x-1/2, y-1/2, -z'
'x-1/2, -y, z-1/2'
'-x, y-1/2, z-1/2'
'-z, -x, -y'
'-z, x-1/2, y-1/2'
'z-1/2, x-1/2, -y'
'z-1/2, -x, y-1/2'
'-y, -z, -x'
'y-1/2, -z, x-1/2'
'-y, z-1/2, x-1/2'
'y-1/2, z-1/2, -x'

loop_
_atom_site_label
_atom_site_type_symbol
_atom_site_fract_x
_atom_site_fract_y
_atom_site_fract_z
_atom_site_U_iso_or_equiv
_atom_site_adp_type
_atom_site_occupancy
_atom_site_symmetry_multiplicity
_atom_site_calc_flag
_atom_site_refinement_flags
_atom_site_disorder_assembly
_atom_site_disorder_group
Li1 Li 0.08073(9) 0.45460(9) -0.05157(10) 0.0300(4) Uani 1 1 d . . .
N1 N 0.12344(5) 0.52666(5) 0.01169(5) 0.0267(2) Uani 1 1 d . . .
N2 N 0.23199(5) 0.47432(5) 0.04616(6) 0.0379(3) Uani 1 1 d . . .
N3 N 0.21962(5) 0.59625(5) 0.05601(5) 0.0325(2) Uani 1 1 d . . .
C1 C 0.18498(6) 0.53159(5) 0.03507(6) 0.0274(2) Uani 1 1 d . . .
C2 C 0.20289(7) 0.40556(6) 0.02933(8) 0.0443(3) Uani 1 1 d . . .
H2A H 0.2040 0.3990 -0.0212 0.053 Uiso 1 1 calc R . .
H2B H 0.1541 0.4042 0.0441 0.053 Uiso 1 1 calc R . .
C3 C 0.24198(10) 0.34553(8) 0.06397(12) 0.0772(6) Uani 1 1 d . . .
H3A H 0.2871 0.3400 0.0421 0.116 Uiso 1 1 calc R . .
H3B H 0.2154 0.3029 0.0588 0.116 Uiso 1 1 calc R . .
H3C H 0.2482 0.3556 0.1130 0.116 Uiso 1 1 calc R . .
C4 C 0.30674(7) 0.48349(8) 0.02961(9) 0.0531(4) Uani 1 1 d . . .
H4A H 0.3329 0.4446 0.0497 0.064 Uiso 1 1 calc R . .
H4B H 0.3233 0.5263 0.0518 0.064 Uiso 1 1 calc R . .
C5 C 0.32240(10) 0.48727(12) -0.04801(12) 0.0817(6) Uani 1 1 d . . .
H5A H 0.3072 0.4446 -0.0703 0.123 Uiso 1 1 calc R . .
H5B H 0.3721 0.4931 -0.0549 0.123 Uiso 1 1 calc R . .
H5C H 0.2979 0.5265 -0.0682 0.123 Uiso 1 1 calc R . .
C6 C 0.23597(6) 0.60117(7) 0.13146(7) 0.0394(3) Uani 1 1 d . . .
H6A H 0.2448 0.5543 0.1495 0.047 Uiso 1 1 calc R . .
H6B H 0.1954 0.6199 0.1560 0.047 Uiso 1 1 calc R . .
C7 C 0.29926(8) 0.64733(8) 0.14723(9) 0.0559(4) Uani 1 1 d . . .
H7A H 0.3393 0.6304 0.1215 0.084 Uiso 1 1 calc R . .
H7B H 0.3092 0.6459 0.1967 0.084 Uiso 1 1 calc R . .
H7C H 0.2893 0.6948 0.1334 0.084 Uiso 1 1 calc R . .
C8 C 0.18765(7) 0.65943(6) 0.02663(7) 0.0378(3) Uani 1 1 d . . .
H8A H 0.2038 0.7002 0.0527 0.045 Uiso 1 1 calc R . .
H8B H 0.1370 0.6566 0.0317 0.045 Uiso 1 1 calc R . .
C9 C 0.20570(11) 0.66867(8) -0.05002(8) 0.0620(4) Uani 1 1 d . . .
H9A H 0.2557 0.6729 -0.0551 0.093 Uiso 1 1 calc R . .
H9B H 0.1834 0.7104 -0.0676 0.093 Uiso 1 1 calc R . .
H9C H 0.1894 0.6286 -0.0761 0.093 Uiso 1 1 calc R . .

loop_
_atom_site_aniso_label
_atom_site_aniso_U_11
_atom_site_aniso_U_22
_atom_site_aniso_U_33
_atom_site_aniso_U_23
_atom_site_aniso_U_13
_atom_site_aniso_U_12
Li1 0.0283(9) 0.0279(9) 0.0339(9) -0.0014(7) -0.0021(7) 0.0004(7)
N1 0.0241(4) 0.0282(4) 0.0277(4) 0.0004(3) 0.0009(3) -0.0015(3)
N2 0.0271(5) 0.0306(5) 0.0561(6) -0.0036(4) -0.0077(4) 0.0033(4)
N3 0.0304(5) 0.0296(5) 0.0376(5) -0.0025(4) -0.0064(4) -0.0034(4)
C1 0.0257(5) 0.0265(5) 0.0300(5) 0.0001(4) 0.0001(4) -0.0013(4)
C2 0.0423(7) 0.0298(6) 0.0609(8) -0.0036(5) -0.0090(6) 0.0033(5)
C3 0.0749(12) 0.0350(8) 0.1216(17) 0.0034(9) -0.0256(11) 0.0145(8)
C4 0.0278(6) 0.0484(8) 0.0832(11) -0.0119(7) -0.0055(6) 0.0075(5)
C5 0.0540(10) 0.0920(14) 0.0992(15) -0.0201(12) 0.0275(10) 0.0002(9)
C6 0.0367(6) 0.0415(6) 0.0399(7) -0.0032(5) -0.0059(5) -0.0054(5)
C7 0.0527(8) 0.0545(9) 0.0605(9) -0.0024(7) -0.0232(7) -0.0146(7)
C8 0.0403(6) 0.0269(5) 0.0462(7) -0.0024(5) -0.0065(5) -0.0039(5)
C9 0.0934(13) 0.0403(8) 0.0523(9) 0.0107(6) 0.0020(8) -0.0113(8)

loop_
_atom_type_symbol
_atom_type_description
_atom_type_scat_dispersion_real
_atom_type_scat_dispersion_imag
_atom_type_scat_source
C C 0.0033 0.0016 'International Tables Vol C Tables 4.2.6.8 and 6.1.1.4'
H H 0.0000 0.0000 'International Tables Vol C Tables 4.2.6.8 and 6.1.1.4'
Li Li -0.0003 0.0001 'International Tables Vol C Tables 4.2.6.8 and 6.1.1.4'
N N 0.0061 0.0033 'International Tables Vol C Tables 4.2.6.8 and 6.1.1.4'

loop_
_geom_angle_atom_site_label_1
_geom_angle_atom_site_label_2
_geom_angle_atom_site_label_3
_geom_angle
_geom_angle_site_symmetry_1
_geom_angle_site_symmetry_3
_geom_angle_publ_flag
N1 Li1 N1 104.19(9) . 24_565 ?
N1 Li1 N1 128.48(11) . 6 ?
N1 Li1 N1 102.72(9) 24_565 6 ?
N1 Li1 Li1 124.35(7) . 24_565 ?
N1 Li1 Li1 51.67(8) 24_565 24_565 ?
N1 Li1 Li1 52.44(5) 6 24_565 ?
N1 Li1 Li1 52.75(5) . 18_565 ?
N1 Li1 Li1 52.87(9) 24_565 18_565 ?
N1 Li1 Li1 123.56(7) 6 18_565 ?
Li1 Li1 Li1 80.68(11) 24_565 18_565 ?
N1 Li1 Li1 96.72(6) . 6 ?
N1 Li1 Li1 95.89(6) 24_565 6 ?
N1 Li1 Li1 37.26(7) 6 6 ?
Li1 Li1 Li1 49.66(5) 24_565 6 ?
Li1 Li1 Li1 90.0 18_565 6 ?
N1 Li1 Li1 38.17(7) . 12 ?
N1 Li1 Li1 96.63(6) 24_565 12 ?
N1 Li1 Li1 95.85(6) 6 12 ?
Li1 Li1 Li1 90.000(1) 24_565 12 ?
Li1 Li1 Li1 49.66(5) 18_565 12 ?
Li1 Li1 Li1 60.0 6 12 ?
C1 N1 Li1 130.09(9) . . ?
C1 N1 Li1 141.34(9) . 18_565 ?
Li1 N1 Li1 75.58(8) . 18_565 ?
C1 N1 Li1 115.68(9) . 12 ?
Li1 N1 Li1 104.57(11) . 12 ?
Li1 N1 Li1 74.69(8) 18_565 12 ?
C1 N2 C2 114.57(9) . . ?
C1 N2 C4 119.05(10) . . ?
C2 N2 C4 115.35(10) . . ?
C1 N3 C8 113.82(9) . . ?
C1 N3 C6 114.69(9) . . ?
C8 N3 C6 114.18(9) . . ?
N1 C1 N2 125.47(10) . . ?
N1 C1 N3 125.72(10) . . ?
N2 C1 N3 108.81(9) . . ?
N2 C2 C3 113.29(12) . . ?
N2 C2 H2A 108.9 . . ?
C3 C2 H2A 108.9 . . ?
N2 C2 H2B 108.9 . . ?
C3 C2 H2B 108.9 . . ?
H2A C2 H2B 107.7 . . ?
C2 C3 H3A 109.5 . . ?
C2 C3 H3B 109.5 . . ?
H3A C3 H3B 109.5 . . ?
C2 C3 H3C 109.5 . . ?
H3A C3 H3C 109.5 . . ?
H3B C3 H3C 109.5 . . ?
N2 C4 C5 114.03(13) . . ?
N2 C4 H4A 108.7 . . ?
C5 C4 H4A 108.7 . . ?
N2 C4 H4B 108.7 . . ?
C5 C4 H4B 108.7 . . ?
H4A C4 H4B 107.6 . . ?
C4 C5 H5A 109.5 . . ?
C4 C5 H5B 109.5 . . ?
H5A C5 H5B 109.5 . . ?
C4 C5 H5C 109.5 . . ?
H5A C5 H5C 109.5 . . ?
H5B C5 H5C 109.5 . . ?
N3 C6 C7 113.37(11) . . ?
N3 C6 H6A 108.9 . . ?
C7 C6 H6A 108.9 . . ?
N3 C6 H6B 108.9 . . ?
C7 C6 H6B 108.9 . . ?
H6A C6 H6B 107.7 . . ?
C6 C7 H7A 109.5 . . ?
C6 C7 H7B 109.5 . . ?
H7A C7 H7B 109.5 . . ?
C6 C7 H7C 109.5 . . ?
H7A C7 H7C 109.5 . . ?
H7B C7 H7C 109.5 . . ?
N3 C8 C9 111.82(11) . . ?
N3 C8 H8A 109.3 . . ?
C9 C8 H8A 109.3 . . ?
N3 C8 H8B 109.3 . . ?
C9 C8 H8B 109.3 . . ?
H8A C8 H8B 107.9 . . ?
C8 C9 H9A 109.5 . . ?
C8 C9 H9B 109.5 . . ?
H9A C9 H9B 109.5 . . ?
C8 C9 H9C 109.5 . . ?
H9A C9 H9C 109.5 . . ?
H9B C9 H9C 109.5 . . ?

loop_
_geom_bond_atom_site_label_1
_geom_bond_atom_site_label_2
_geom_bond_distance
_geom_bond_site_symmetry_2
_geom_bond_publ_flag
Li1 N1 1.996(2) . ?
Li1 N1 2.026(2) 24_565 ?
Li1 N1 2.037(2) 6 ?
Li1 Li1 2.465(3) 24_565 ?
Li1 Li1 2.465(3) 18_565 ?
Li1 Li1 3.191(3) 6 ?
Li1 Li1 3.191(3) 12 ?
N1 C1 1.2554(14) . ?
N1 Li1 2.026(2) 18_565 ?
N1 Li1 2.037(2) 12 ?
N2 C1 1.4247(14) . ?
N2 C2 1.4555(16) . ?
N2 C4 1.4664(17) . ?
N3 C1 1.4507(13) . ?
N3 C8 1.4580(15) . ?
N3 C6 1.4711(16) . ?
C2 C3 1.5131(19) . ?
C2 H2A 0.9700 . ?
C2 H2B 0.9700 . ?
C3 H3A 0.9600 . ?
C3 H3B 0.9600 . ?
C3 H3C 0.9600 . ?
C4 C5 1.508(3) . ?
C4 H4A 0.9700 . ?
C4 H4B 0.9700 . ?
C5 H5A 0.9600 . ?
C5 H5B 0.9600 . ?
C5 H5C 0.9600 . ?
C6 C7 1.5195(18) . ?
C6 H6A 0.9700 . ?
C6 H6B 0.9700 . ?
C7 H7A 0.9600 . ?
C7 H7B 0.9600 . ?
C7 H7C 0.9600 . ?
C8 C9 1.508(2) . ?
C8 H8A 0.9700 . ?
C8 H8B 0.9700 . ?
C9 H9A 0.9600 . ?
C9 H9B 0.9600 . ?
C9 H9C 0.9600 . ?
